data_7057590
loop_
_publ_author_name
'Zhao, Baojing'
'Li, Xingye'
'Wang, Piaopiao'
'Ding, Yongzhi'
'Zhou, Zhiming'

_publ_section_title
;
 A novel facile transformation to
 1,2-bis(3-nitro-1-(1H-tetrazol-5-yl)-1H-1,2,4-triazol-5-yl)hydrazine
 salts
;
_journal_issue 17
_journal_name_full 'New Journal of Chemistry'
_journal_page_first 14087
_journal_paper_doi 10.1039/C8NJ01180J
_journal_volume 42
_journal_year 2018
_chemical_formula_moiety 'C6 H2 N18 O4, C H4 O, 2(H4 N), H2 O'
_chemical_formula_sum 'C7 H16 N20 O6'
_chemical_formula_weight 476.40
_space_group_crystal_system monoclinic
_space_group_IT_number 14
_space_group_name_Hall '-P 2ybc'
_space_group_name_H-M_alt 'P 1 21/c 1'
_symmetry_space_group_name_Hall '-P 2ybc'
_symmetry_space_group_name_H-M 'P 1 21/c 1'
_atom_sites_solution_hydrogens mixed
_atom_sites_solution_primary dual
_audit_creation_date 2017-05-11
_audit_creation_method
;
Olex2 1.2
(compiled 2017.03.28 svn.r3405 for OlexSys, GUI svn.r5335)
;
_audit_update_record
;
2018-05-23 deposited with the CCDC.
2018-07-26 downloaded from the CCDC.
;
_cell_angle_alpha 90
_cell_angle_beta 119.61(3)
_cell_angle_gamma 90
_cell_formula_units_Z 4
_cell_length_a 15.406(3)
_cell_length_b 8.9944(18)
_cell_length_c 15.496(3)
_cell_measurement_reflns_used 5705
_cell_measurement_temperature 153(2)
_cell_measurement_theta_max 27.4778
_cell_measurement_theta_min 1.5115
_cell_volume 1866.8(8)
_computing_cell_refinement 'CrystalClear (Rigaku Inc., 2008)'
_computing_data_collection 'CrystalClear (Rigaku Inc., 2008)'
_computing_data_reduction 'CrystalClear (Rigaku Inc., 2008)'
_computing_molecular_graphics 'Olex2 (Dolomanov et al., 2009)'
_computing_publication_material 'Olex2 (Dolomanov et al., 2009)'
_computing_structure_refinement 'XL (Sheldrick, 2008)'
_computing_structure_solution 'ShelXT (Sheldrick, 2015)'
_diffrn_ambient_temperature 153(2)
_diffrn_measured_fraction_theta_full 0.988
_diffrn_measured_fraction_theta_max 0.987
_diffrn_measurement_device_type 'multiwire proportional'
_diffrn_measurement_method 'phi and omega scans'
_diffrn_radiation_monochromator graphite
_diffrn_radiation_type MoK\a
_diffrn_radiation_wavelength 0.71073
_diffrn_reflns_av_R_equivalents 0.0479
_diffrn_reflns_av_unetI/netI 0.0527
_diffrn_reflns_Laue_measured_fraction_full 0.988
_diffrn_reflns_Laue_measured_fraction_max 0.987
_diffrn_reflns_limit_h_max 20
_diffrn_reflns_limit_h_min -19
_diffrn_reflns_limit_k_max 11
_diffrn_reflns_limit_k_min -11
_diffrn_reflns_limit_l_max 19
_diffrn_reflns_limit_l_min -20
_diffrn_reflns_number 12354
_diffrn_reflns_point_group_measured_fraction_full 0.988
_diffrn_reflns_point_group_measured_fraction_max 0.987
_diffrn_reflns_theta_full 25.242
_diffrn_reflns_theta_max 27.478
_diffrn_reflns_theta_min 2.629
_exptl_absorpt_coefficient_mu 0.145
_exptl_absorpt_correction_T_max 1.0000
_exptl_absorpt_correction_T_min 0.8660
_exptl_absorpt_correction_type multi-scan
_exptl_absorpt_process_details 'CrystalClear (Rigaku Inc., 2008)'
_exptl_crystal_colour yellow
_exptl_crystal_density_diffrn 1.695
_exptl_crystal_description block
_exptl_crystal_F_000 984
_exptl_crystal_size_max 0.26
_exptl_crystal_size_mid 0.24
_exptl_crystal_size_min 0.21
_refine_diff_density_max 0.384
_refine_diff_density_min -0.349
_refine_diff_density_rms 0.070
_refine_ls_extinction_method none
_refine_ls_goodness_of_fit_ref 1.149
_refine_ls_hydrogen_treatment constr
_refine_ls_matrix_type full
_refine_ls_number_parameters 299
_refine_ls_number_reflns 4224
_refine_ls_number_restraints 0
_refine_ls_restrained_S_all 1.149
_refine_ls_R_factor_all 0.0909
_refine_ls_R_factor_gt 0.0742
_refine_ls_shift/su_max 0.000
_refine_ls_shift/su_mean 0.000
_refine_ls_structure_factor_coef Fsqd
_refine_ls_weighting_details 'w=1/[\s^2^(Fo^2^)+(0.0530P)^2^+2.3830P] where P=(Fo^2^+2Fc^2^)/3'
_refine_ls_weighting_scheme calc
_refine_ls_wR_factor_gt 0.1564
_refine_ls_wR_factor_ref 0.1664
_reflns_Friedel_coverage 0.000
_reflns_number_gt 3604
_reflns_number_total 4224
_reflns_threshold_expression 'I > 2\s(I)'
_cod_data_source_file c8nj01180j2.cif
_cod_data_source_block bwn17077
_cod_depositor_comments 'Adding full bibliography for 7057588--7057590.cif.'
_cod_original_cell_volume 1866.9(8)
_cod_database_code 7057590
_shelx_shelxl_version_number 2014/7
_shelx_space_group_comment
;
The symmetry employed for this shelxl refinement is uniquely defined
by the following loop, which should always be used as a source of
symmetry information in preference to the above space-group names.
They are only intended as comments.
;
_shelx_estimated_absorpt_t_max 0.970
_shelx_estimated_absorpt_t_min 0.963
_olex2_refinement_description
;
1. Fixed Uiso
 At 1.2 times of:
  All N(H) groups, All N(H,H,H,H) groups, All O(H) groups, All O(H,H) groups
 At 1.5 times of:
  All C(H,H,H) groups
2.a Riding coordinates:
 O5(H5), N20(H20A,H20B,H20C,H20D), N9(H9), N10(H10), O7(H7D,H7E), N19(H19A,
 H19B,H19C,H19D)
2.b Idealised Me refined as rotating group:
 C7(H7A,H7B,H7C)
;
_olex2_submission_special_instructions 'No special instructions were received'

loop_
_space_group_symop_operation_xyz
'x, y, z'
'-x, y+1/2, -z+1/2'
'-x, -y, -z'
'x, -y-1/2, z-1/2'

loop_
_atom_site_label
_atom_site_type_symbol
_atom_site_fract_x
_atom_site_fract_y
_atom_site_fract_z
_atom_site_U_iso_or_equiv
_atom_site_adp_type
_atom_site_occupancy
_atom_site_site_symmetry_order
_atom_site_calc_flag
_atom_site_refinement_flags_posn
O1 O -0.00934(15) 0.9476(3) 0.11887(15) 0.0316(5) Uani 1 1 d .
O2 O -0.03386(15) 0.9414(2) 0.24610(16) 0.0307(5) Uani 1 1 d .
O3 O 0.57523(15) 0.7892(2) 0.29478(14) 0.0296(5) Uani 1 1 d .
O4 O 0.57828(16) 0.7764(3) 0.15686(16) 0.0377(6) Uani 1 1 d .
O5 O 0.13478(16) 0.2423(3) -0.34461(15) 0.0316(5) Uani 1 1 d .
H5 H 0.1497 0.2493 -0.2848 0.038 Uiso 1 1 d R
N20 N 0.06336(17) 0.7015(3) -0.00956(17) 0.0284(6) Uani 1 1 d .
H20A H 0.0026 0.7204 -0.0509 0.034 Uiso 1 1 d R
H20B H 0.0624 0.6989 0.0448 0.034 Uiso 1 1 d R
H20C H 0.0725 0.6159 -0.0268 0.034 Uiso 1 1 d R
H20D H 0.1000 0.7710 -0.0111 0.034 Uiso 1 1 d R
N1 N 0.00891(17) 0.9026(3) 0.20117(17) 0.0239(5) Uani 1 1 d .
N2 N 0.12697(16) 0.7204(3) 0.19936(16) 0.0195(5) Uani 1 1 d .
N3 N 0.12966(17) 0.7730(3) 0.34460(16) 0.0217(5) Uani 1 1 d .
N4 N 0.20293(16) 0.6718(3) 0.35980(16) 0.0196(5) Uani 1 1 d .
N5 N 0.24641(18) 0.6263(3) 0.52859(17) 0.0261(5) Uani 1 1 d .
N6 N 0.3248(2) 0.5539(3) 0.60351(18) 0.0316(6) Uani 1 1 d .
N7 N 0.3834(2) 0.4998(3) 0.57204(18) 0.0326(6) Uani 1 1 d .
N8 N 0.34712(18) 0.5363(3) 0.47517(17) 0.0283(6) Uani 1 1 d .
N9 N 0.26058(17) 0.5437(3) 0.26404(16) 0.0212(5) Uani 1 1 d .
H9 H 0.2930 0.4834 0.3116 0.025 Uiso 1 1 d R
N10 N 0.24702(16) 0.5184(3) 0.16979(15) 0.0203(5) Uani 1 1 d .
H10 H 0.2095 0.4495 0.1325 0.024 Uiso 1 1 d R
N11 N 0.40181(16) 0.6420(3) 0.21965(16) 0.0207(5) Uani 1 1 d .
N12 N 0.54086(17) 0.7488(3) 0.20894(17) 0.0245(5) Uani 1 1 d .
N13 N 0.41080(17) 0.6048(3) 0.07778(17) 0.0225(5) Uani 1 1 d .
N14 N 0.32659(15) 0.5393(3) 0.07062(16) 0.0183(5) Uani 1 1 d .
N15 N 0.28327(18) 0.4050(3) -0.07989(17) 0.0266(6) Uani 1 1 d .
N16 N 0.19817(19) 0.3307(3) -0.14415(18) 0.0299(6) Uani 1 1 d .
N17 N 0.13249(18) 0.3382(3) -0.11395(17) 0.0261(5) Uani 1 1 d .
N18 N 0.17094(17) 0.4177(3) -0.02890(16) 0.0230(5) Uani 1 1 d .
C1 C 0.08980(19) 0.7955(3) 0.2498(2) 0.0201(6) Uani 1 1 d .
C2 C 0.19861(18) 0.6412(3) 0.27167(18) 0.0185(5) Uani 1 1 d .
C3 C 0.2648(2) 0.6116(3) 0.45381(19) 0.0215(6) Uani 1 1 d .
C4 C 0.32337(19) 0.5644(3) 0.15622(18) 0.0182(5) Uani 1 1 d .
C5 C 0.44945(19) 0.6616(3) 0.1673(2) 0.0214(6) Uani 1 1 d .
C6 C 0.26090(19) 0.4548(3) -0.01242(19) 0.0192(5) Uani 1 1 d .
C7 C 0.1757(2) 0.3557(4) -0.3724(2) 0.0371(8) Uani 1 1 d .
H7A H 0.1411 0.3629 -0.4449 0.056 Uiso 1 1 calc GR
H7B H 0.2467 0.3354 -0.3475 0.056 Uiso 1 1 calc GR
H7C H 0.1687 0.4497 -0.3445 0.056 Uiso 1 1 calc GR
O7 O 0.3571(2) 0.9252(3) 0.30875(17) 0.0617(9) Uani 1 1 d .
H7D H 0.3441 0.9460 0.2508 0.074 Uiso 1 1 d R
H7E H 0.3275 0.9815 0.3291 0.074 Uiso 1 1 d R
N19 N 0.50043(17) 0.7434(3) 0.44147(17) 0.0256(5) Uani 1 1 d .
H19A H 0.4509 0.7960 0.4016 0.031 Uiso 1 1 d R
H19B H 0.5486 0.7786 0.4944 0.031 Uiso 1 1 d R
H19C H 0.5329 0.6836 0.4255 0.031 Uiso 1 1 d R
H19D H 0.4684 0.6978 0.4650 0.031 Uiso 1 1 d R

loop_
_atom_site_aniso_label
_atom_site_aniso_U_11
_atom_site_aniso_U_22
_atom_site_aniso_U_33
_atom_site_aniso_U_23
_atom_site_aniso_U_13
_atom_site_aniso_U_12
O1 0.0290(11) 0.0360(13) 0.0248(10) 0.0100(9) 0.0093(9) 0.0053(9)
O2 0.0265(10) 0.0331(12) 0.0331(11) -0.0043(9) 0.0151(9) 0.0065(9)
O3 0.0312(11) 0.0351(12) 0.0176(9) -0.0070(9) 0.0082(9) -0.0112(9)
O4 0.0338(12) 0.0574(16) 0.0300(11) -0.0133(11) 0.0218(10) -0.0203(11)
O5 0.0333(11) 0.0369(13) 0.0217(10) -0.0023(9) 0.0115(9) 0.0038(10)
N20 0.0234(12) 0.0434(16) 0.0172(11) -0.0002(11) 0.0092(10) -0.0030(11)
N1 0.0207(11) 0.0242(13) 0.0227(12) -0.0001(10) 0.0075(10) 0.0001(9)
N2 0.0165(10) 0.0258(13) 0.0156(10) 0.0002(9) 0.0073(8) -0.0001(9)
N3 0.0217(11) 0.0242(12) 0.0172(10) -0.0005(9) 0.0080(9) 0.0037(9)
N4 0.0193(10) 0.0244(12) 0.0143(10) -0.0003(9) 0.0077(9) 0.0036(9)
N5 0.0298(12) 0.0304(14) 0.0176(11) 0.0014(10) 0.0114(10) 0.0051(11)
N6 0.0369(14) 0.0337(15) 0.0216(12) 0.0030(11) 0.0125(11) 0.0066(12)
N7 0.0353(14) 0.0372(16) 0.0206(12) 0.0047(11) 0.0102(11) 0.0118(12)
N8 0.0291(13) 0.0361(15) 0.0164(11) 0.0038(10) 0.0087(10) 0.0107(11)
N9 0.0225(11) 0.0288(13) 0.0157(10) 0.0034(9) 0.0121(9) 0.0067(10)
N10 0.0187(10) 0.0293(13) 0.0142(10) -0.0042(9) 0.0091(9) 0.0004(9)
N11 0.0206(11) 0.0226(12) 0.0185(10) -0.0023(9) 0.0092(9) -0.0019(9)
N12 0.0212(11) 0.0304(14) 0.0217(11) -0.0049(10) 0.0105(10) -0.0041(10)
N13 0.0198(11) 0.0289(13) 0.0199(11) -0.0042(10) 0.0106(9) -0.0059(10)
N14 0.0142(10) 0.0237(12) 0.0169(10) -0.0014(9) 0.0076(8) -0.0029(9)
N15 0.0258(12) 0.0337(15) 0.0223(11) -0.0115(10) 0.0135(10) -0.0075(10)
N16 0.0278(12) 0.0373(16) 0.0247(12) -0.0111(11) 0.0130(11) -0.0095(11)
N17 0.0236(11) 0.0305(14) 0.0224(12) -0.0071(10) 0.0101(10) -0.0049(10)
N18 0.0191(11) 0.0295(13) 0.0198(11) -0.0038(10) 0.0093(9) -0.0035(9)
C1 0.0162(11) 0.0217(14) 0.0211(12) -0.0001(11) 0.0081(10) -0.0006(10)
C2 0.0165(11) 0.0229(14) 0.0154(11) -0.0013(10) 0.0072(10) -0.0031(10)
C3 0.0248(13) 0.0231(14) 0.0144(12) 0.0003(11) 0.0080(10) 0.0020(11)
C4 0.0196(12) 0.0213(13) 0.0145(11) 0.0002(10) 0.0091(10) 0.0015(10)
C5 0.0181(12) 0.0255(15) 0.0195(12) -0.0048(11) 0.0084(10) -0.0037(10)
C6 0.0207(12) 0.0203(14) 0.0161(12) -0.0005(10) 0.0086(10) 0.0000(10)
C7 0.0323(16) 0.040(2) 0.0348(17) -0.0089(15) 0.0137(14) -0.0014(14)
O7 0.0737(19) 0.077(2) 0.0235(12) 0.0055(12) 0.0154(13) 0.0499(17)
N19 0.0217(11) 0.0353(14) 0.0186(11) 0.0033(10) 0.0091(9) 0.0072(10)

loop_
_atom_type_symbol
_atom_type_description
_atom_type_scat_dispersion_real
_atom_type_scat_dispersion_imag
_atom_type_scat_source
C C 0.0033 0.0016 'International Tables Vol C Tables 4.2.6.8 and 6.1.1.4'
H H 0.0000 0.0000 'International Tables Vol C Tables 4.2.6.8 and 6.1.1.4'
N N 0.0061 0.0033 'International Tables Vol C Tables 4.2.6.8 and 6.1.1.4'
O O 0.0106 0.0060 'International Tables Vol C Tables 4.2.6.8 and 6.1.1.4'

loop_
_geom_angle_atom_site_label_1
_geom_angle_atom_site_label_2
_geom_angle_atom_site_label_3
_geom_angle
C7 O5 H5 111.8
H20A N20 H20B 101.5
H20A N20 H20C 103.7
H20A N20 H20D 109.4
H20B N20 H20C 111.9
H20B N20 H20D 112.7
H20C N20 H20D 116.2
O1 N1 C1 116.9(2)
O2 N1 O1 125.8(2)
O2 N1 C1 117.3(2)
C2 N2 C1 101.1(2)
C1 N3 N4 100.7(2)
N3 N4 C3 120.9(2)
C2 N4 N3 109.4(2)
C2 N4 C3 129.6(2)
C3 N5 N6 102.4(2)
N7 N6 N5 110.1(2)
N6 N7 N8 109.7(2)
C3 N8 N7 102.7(2)
N10 N9 H9 121.7
C2 N9 H9 118.7
C2 N9 N10 117.1(2)
N9 N10 H10 122.3
C4 N10 N9 114.9(2)
C4 N10 H10 117.8
C4 N11 C5 101.0(2)
O3 N12 O4 124.4(2)
O3 N12 C5 116.7(2)
O4 N12 C5 118.9(2)
C5 N13 N14 99.7(2)
N13 N14 C6 121.9(2)
C4 N14 N13 109.5(2)
C4 N14 C6 128.5(2)
C6 N15 N16 102.1(2)
N17 N16 N15 110.3(2)
N16 N17 N18 109.4(2)
C6 N18 N17 103.5(2)
N2 C1 N1 121.9(2)
N3 C1 N1 119.6(2)
N3 C1 N2 118.5(2)
N2 C2 N4 110.3(2)
N2 C2 N9 127.4(2)
N9 C2 N4 122.3(2)
N5 C3 N4 122.8(3)
N8 C3 N4 122.2(2)
N8 C3 N5 115.0(2)
N10 C4 N14 123.2(2)
N11 C4 N10 126.2(2)
N11 C4 N14 110.5(2)
N11 C5 N12 119.9(2)
N13 C5 N11 119.2(2)
N13 C5 N12 120.9(2)
N15 C6 N14 123.6(2)
N18 C6 N14 121.7(2)
N18 C6 N15 114.7(2)
O5 C7 H7A 109.5
O5 C7 H7B 109.5
O5 C7 H7C 109.5
H7A C7 H7B 109.5
H7A C7 H7C 109.5
H7B C7 H7C 109.5
H7D O7 H7E 112.4
H19A N19 H19B 122.5
H19A N19 H19C 126.0
H19A N19 H19D 94.4
H19B N19 H19C 99.0
H19B N19 H19D 100.5
H19C N19 H19D 111.6

loop_
_geom_bond_atom_site_label_1
_geom_bond_atom_site_label_2
_geom_bond_distance
O1 N1 1.231(3)
O2 N1 1.222(3)
O3 N12 1.219(3)
O4 N12 1.227(3)
O5 H5 0.8400
O5 C7 1.376(4)
N20 H20A 0.8500
N20 H20B 0.8500
N20 H20C 0.8499
N20 H20D 0.8501
N1 C1 1.456(3)
N2 C1 1.355(4)
N2 C2 1.326(3)
N3 N4 1.377(3)
N3 C1 1.298(3)
N4 C2 1.362(3)
N4 C3 1.397(3)
N5 N6 1.358(3)
N5 C3 1.328(4)
N6 N7 1.313(4)
N7 N8 1.358(3)
N8 C3 1.328(4)
N9 H9 0.8500
N9 N10 1.388(3)
N9 C2 1.344(3)
N10 H10 0.8501
N10 C4 1.358(3)
N11 C4 1.319(3)
N11 C5 1.348(4)
N12 C5 1.455(3)
N13 N14 1.379(3)
N13 C5 1.312(3)
N14 C4 1.370(3)
N14 C6 1.404(3)
N15 N16 1.366(3)
N15 C6 1.330(4)
N16 N17 1.310(4)
N17 N18 1.352(3)
N18 C6 1.322(3)
C7 H7A 0.9800
C7 H7B 0.9800
C7 H7C 0.9800
O7 H7D 0.8399
O7 H7E 0.8401
N19 H19A 0.8499
N19 H19B 0.8500
N19 H19C 0.8500
N19 H19D 0.8501

loop_
_geom_torsion_atom_site_label_1
_geom_torsion_atom_site_label_2
_geom_torsion_atom_site_label_3
_geom_torsion_atom_site_label_4
_geom_torsion
O1 N1 C1 N2 -16.0(4)
O1 N1 C1 N3 162.3(3)
O2 N1 C1 N2 165.0(2)
O2 N1 C1 N3 -16.7(4)
O3 N12 C5 N11 6.6(4)
O3 N12 C5 N13 -175.4(3)
O4 N12 C5 N11 -173.6(3)
O4 N12 C5 N13 4.5(4)
N3 N4 C2 N2 1.3(3)
N3 N4 C2 N9 -178.9(2)
N3 N4 C3 N5 12.2(4)
N3 N4 C3 N8 -167.1(3)
N4 N3 C1 N1 -177.8(2)
N4 N3 C1 N2 0.6(3)
N5 N6 N7 N8 1.0(4)
N6 N5 C3 N4 -179.2(3)
N6 N5 C3 N8 0.2(3)
N6 N7 N8 C3 -0.8(3)
N7 N8 C3 N4 179.7(3)
N7 N8 C3 N5 0.3(4)
N9 N10 C4 N11 -7.2(4)
N9 N10 C4 N14 175.2(2)
N10 N9 C2 N2 -2.2(4)
N10 N9 C2 N4 178.1(2)
N13 N14 C4 N10 177.3(2)
N13 N14 C4 N11 -0.6(3)
N13 N14 C6 N15 14.4(4)
N13 N14 C6 N18 -166.0(3)
N14 N13 C5 N11 0.0(3)
N14 N13 C5 N12 -178.1(2)
N15 N16 N17 N18 0.2(3)
N16 N15 C6 N14 179.9(3)
N16 N15 C6 N18 0.3(3)
N16 N17 N18 C6 0.0(3)
N17 N18 C6 N14 -179.8(2)
N17 N18 C6 N15 -0.2(3)
C1 N2 C2 N4 -0.9(3)
C1 N2 C2 N9 179.3(3)
C1 N3 N4 C2 -1.1(3)
C1 N3 N4 C3 -178.3(2)
C2 N2 C1 N1 178.5(2)
C2 N2 C1 N3 0.2(3)
C2 N4 C3 N5 -164.3(3)
C2 N4 C3 N8 16.3(5)
C2 N9 N10 C4 114.1(3)
C3 N4 C2 N2 178.2(3)
C3 N4 C2 N9 -2.0(4)
C3 N5 N6 N7 -0.7(3)
C4 N11 C5 N12 177.7(3)
C4 N11 C5 N13 -0.4(3)
C4 N14 C6 N15 -161.9(3)
C4 N14 C6 N18 17.7(4)
C5 N11 C4 N10 -177.3(3)
C5 N11 C4 N14 0.6(3)
C5 N13 N14 C4 0.4(3)
C5 N13 N14 C6 -176.6(2)
C6 N14 C4 N10 -6.0(4)
C6 N14 C4 N11 176.0(3)
C6 N15 N16 N17 -0.3(3)
